data_2227344
loop_
_publ_author_name
'Krawczyk, Krzysztof K.'
'Wojtasiewicz, Krystyna'
'Maurin, Jan K.'
'Gronowska, Ewa'
'Czarnocki, Zbigniew'

_publ_section_title
;
 Tetramethyl
 1,1,2-triphenyl-2<i>H</i>-1\l^5^-phosphole-2,3,4,5-tetracarboxylate
;
_journal_issue 11
_journal_name_full 'Acta Crystallographica Section E'
_journal_page_first o2791
_journal_paper_doi 10.1107/S1600536810037827
_journal_volume 66
_journal_year 2010
_chemical_formula_iupac 'C30 H27 O8 P'
_chemical_formula_moiety 'C30 H27 O8 P'
_chemical_formula_sum 'C30 H27 O8 P'
_chemical_formula_weight 546.49
_chemical_melting_point 527
_chemical_name_systematic
;
Tetramethyl 1,1,2-triphenyl-2<i>H</i>-1\l^5^-phosphole-2,3,4,5-tetracarboxylate
;
_space_group_IT_number 2
_symmetry_cell_setting triclinic
_symmetry_space_group_name_Hall '-P 1'
_symmetry_space_group_name_H-M 'P -1'
_atom_sites_solution_hydrogens geom
_atom_sites_solution_primary direct
_atom_sites_solution_secondary difmap
_audit_creation_method SHELXL-97
_cell_angle_alpha 73.93(3)
_cell_angle_beta 72.54(4)
_cell_angle_gamma 69.24(4)
_cell_formula_units_Z 2
_cell_length_a 10.445(6)
_cell_length_b 10.897(4)
_cell_length_c 13.778(4)
_cell_measurement_reflns_used 13436
_cell_measurement_temperature 293(2)
_cell_measurement_theta_max 70.3114
_cell_measurement_theta_min 3.4118
_cell_volume 1373.0(11)
_computing_cell_refinement 'CrysAlis RED (Oxford Diffraction, 2006)'
_computing_data_collection 'CrysAlis CCD (Oxford Diffraction, 2006)'
_computing_data_reduction 'CrysAlis RED (Oxford Diffraction, 2006)'
_computing_molecular_graphics 'SHELXTL-NT (Sheldrick, 2008)'
_computing_publication_material 'SHELXL97 (Sheldrick, 2008)'
_computing_structure_refinement 'SHELXL97 (Sheldrick, 2008)'
_computing_structure_solution 'SHELXS97 (Sheldrick, 2008)'
_diffrn_ambient_temperature 293(2)
_diffrn_detector_area_resol_mean 10.4922
_diffrn_measured_fraction_theta_full 0.983
_diffrn_measured_fraction_theta_max 0.983
_diffrn_measurement_device_type
;
Oxford Diffraction Xcalibur diffractometer with Ruby CCD
;
_diffrn_measurement_method '\o and \f scans'
_diffrn_radiation_monochromator graphite
_diffrn_radiation_source 'Enhance (Cu) X-ray Source'
_diffrn_radiation_type CuK\a
_diffrn_radiation_wavelength 1.54184
_diffrn_reflns_av_R_equivalents 0.0319
_diffrn_reflns_av_sigmaI/netI 0.0191
_diffrn_reflns_limit_h_max 12
_diffrn_reflns_limit_h_min -12
_diffrn_reflns_limit_k_max 13
_diffrn_reflns_limit_k_min -13
_diffrn_reflns_limit_l_max 16
_diffrn_reflns_limit_l_min -16
_diffrn_reflns_number 20877
_diffrn_reflns_theta_full 70.87
_diffrn_reflns_theta_max 70.87
_diffrn_reflns_theta_min 3.43
_exptl_absorpt_coefficient_mu 1.315
_exptl_absorpt_correction_T_max 0.885
_exptl_absorpt_correction_T_min 0.714
_exptl_absorpt_correction_type analytical
_exptl_absorpt_process_details '(CrysAlis RED; Oxford Diffraction, 2006)'
_exptl_crystal_colour colourless
_exptl_crystal_density_diffrn 1.322
_exptl_crystal_density_method 'not measured'
_exptl_crystal_description parallelepiped
_exptl_crystal_F_000 572
_exptl_crystal_size_max 0.2024
_exptl_crystal_size_mid 0.1174
_exptl_crystal_size_min 0.0396
_refine_diff_density_max 0.328
_refine_diff_density_min -0.237
_refine_ls_extinction_method none
_refine_ls_goodness_of_fit_ref 1.095
_refine_ls_hydrogen_treatment noref
_refine_ls_matrix_type full
_refine_ls_number_parameters 352
_refine_ls_number_reflns 5207
_refine_ls_number_restraints 0
_refine_ls_restrained_S_all 1.095
_refine_ls_R_factor_all 0.0455
_refine_ls_R_factor_gt 0.0412
_refine_ls_shift/su_max 0.001
_refine_ls_shift/su_mean 0.000
_refine_ls_structure_factor_coef Fsqd
_refine_ls_weighting_details 'calc w=1/[\s^2^(Fo^2^)+(0.0892P)^2^+0.1050P] where P=(Fo^2^+2Fc^2^)/3'
_refine_ls_weighting_scheme calc
_refine_ls_wR_factor_gt 0.1239
_refine_ls_wR_factor_ref 0.1277
_reflns_number_gt 4503
_reflns_number_total 5207
_reflns_threshold_expression >2sigma(I)
_cod_data_source_file cv2752.cif
_cod_data_source_block I
_cod_original_cell_volume 1373.0(10)
_cod_database_code 2227344
_cod_database_fobs_code 2227344

loop_
_symmetry_equiv_pos_as_xyz
'x, y, z'
'-x, -y, -z'

loop_
_atom_site_type_symbol
_atom_site_label
_atom_site_fract_x
_atom_site_fract_y
_atom_site_fract_z
_atom_site_U_iso_or_equiv
_atom_site_adp_type
_atom_site_calc_flag
_atom_site_refinement_flags
_atom_site_occupancy
_atom_site_disorder_assembly
_atom_site_disorder_group
P P1 0.87807(4) 0.28700(3) 0.28773(3) 0.03454(13) Uani d . 1 . .
O O1 0.74905(14) 0.07868(13) 0.47544(10) 0.0626(4) Uani d . 1 . .
O O2 0.56979(14) 0.26500(16) 0.47158(9) 0.0707(4) Uani d . 1 . .
O O3 0.38795(12) 0.44323(14) 0.23622(10) 0.0600(3) Uani d . 1 . .
O O4 0.45565(13) 0.23001(13) 0.31754(11) 0.0608(3) Uani d . 1 . .
O O5 0.52801(15) 0.67511(12) 0.19216(10) 0.0620(4) Uani d . 1 . .
O O6 0.58094(12) 0.56597(11) 0.06301(8) 0.0463(3) Uani d . 1 . .
O O7 0.85225(13) 0.62633(11) 0.08444(10) 0.0549(3) Uani d . 1 . .
O O8 1.01365(12) 0.49540(11) 0.17693(9) 0.0489(3) Uani d . 1 . .
C C1 0.72232(15) 0.22390(14) 0.31095(11) 0.0364(3) Uani d . 1 . .
C C2 0.61807(15) 0.34781(15) 0.26462(11) 0.0383(3) Uani d . 1 . .
C C3 0.67344(15) 0.44912(14) 0.20778(11) 0.0368(3) Uani d . 1 . .
C C4 0.81626(15) 0.43265(14) 0.20266(11) 0.0381(3) Uani d . 1 . .
C C5 0.68130(17) 0.17803(17) 0.42808(12) 0.0458(4) Uani d . 1 . .
C C6 0.5292(3) 0.2358(4) 0.58405(17) 0.1184(13) Uani d . 1 . .
H H6A 0.4466 0.3048 0.6076 0.178 Uiso calc R 1 . .
H H6B 0.6044 0.2319 0.6123 0.178 Uiso calc R 1 . .
H H6C 0.5097 0.1513 0.6065 0.178 Uiso calc R 1 . .
C C7 0.47704(16) 0.34920(17) 0.26968(12) 0.0439(4) Uani d . 1 . .
C C8 0.3211(2) 0.2186(3) 0.3245(2) 0.0829(7) Uani d . 1 . .
H H8A 0.3171 0.1304 0.3599 0.124 Uiso calc R 1 . .
H H8B 0.3063 0.2346 0.2560 0.124 Uiso calc R 1 . .
H H8C 0.2495 0.2833 0.3621 0.124 Uiso calc R 1 . .
C C9 0.58512(16) 0.57734(15) 0.15500(12) 0.0413(3) Uani d . 1 . .
C C10 0.4878(2) 0.6777(2) 0.00915(16) 0.0659(5) Uani d . 1 . .
H H10A 0.4926 0.6597 -0.0564 0.099 Uiso calc R 1 . .
H H10B 0.5155 0.7566 -0.0021 0.099 Uiso calc R 1 . .
H H10C 0.3934 0.6914 0.0500 0.099 Uiso calc R 1 . .
C C11 0.89050(16) 0.52834(14) 0.14811(11) 0.0398(3) Uani d . 1 . .
C C12 1.1076(2) 0.5725(2) 0.11739(17) 0.0631(5) Uani d . 1 . .
H H12A 1.1909 0.5410 0.1442 0.095 Uiso calc R 1 . .
H H12B 1.0622 0.6650 0.1219 0.095 Uiso calc R 1 . .
H H12C 1.1326 0.5632 0.0463 0.095 Uiso calc R 1 . .
C C13 0.76060(16) 0.11180(15) 0.24985(12) 0.0417(3) Uani d . 1 . .
C C14 0.79602(19) 0.14481(18) 0.14288(14) 0.0520(4) Uani d . 1 . .
H H14 0.7991 0.2313 0.1112 0.062 Uiso calc R 1 . .
C C15 0.8269(2) 0.0515(2) 0.08212(17) 0.0666(5) Uani d . 1 . .
H H15 0.8517 0.0751 0.0103 0.080 Uiso calc R 1 . .
C C16 0.8210(3) -0.0755(2) 0.1277(2) 0.0758(6) Uani d . 1 . .
H H16 0.8411 -0.1382 0.0870 0.091 Uiso calc R 1 . .
C C17 0.7855(3) -0.1097(2) 0.2332(2) 0.0795(7) Uani d . 1 . .
H H17 0.7814 -0.1961 0.2641 0.095 Uiso calc R 1 . .
C C18 0.7554(2) -0.01671(18) 0.29509(17) 0.0617(5) Uani d . 1 . .
H H18 0.7319 -0.0413 0.3669 0.074 Uiso calc R 1 . .
C C19 1.03797(15) 0.16713(15) 0.24022(12) 0.0386(3) Uani d . 1 . .
C C20 1.07591(19) 0.03839(16) 0.29863(14) 0.0514(4) Uani d . 1 . .
H H20 1.0197 0.0152 0.3630 0.062 Uiso calc R 1 . .
C C21 1.1982(2) -0.05435(18) 0.25964(19) 0.0651(5) Uani d . 1 . .
H H21 1.2241 -0.1404 0.2981 0.078 Uiso calc R 1 . .
C C22 1.2813(2) -0.0205(2) 0.16489(19) 0.0674(5) Uani d . 1 . .
H H22 1.3643 -0.0830 0.1401 0.081 Uiso calc R 1 . .
C C23 1.24248(19) 0.1049(2) 0.10654(15) 0.0586(5) Uani d . 1 . .
H H23 1.2988 0.1268 0.0418 0.070 Uiso calc R 1 . .
C C24 1.11999(17) 0.19945(16) 0.14305(12) 0.0452(4) Uani d . 1 . .
H H24 1.0931 0.2840 0.1026 0.054 Uiso calc R 1 . .
C C25 0.88459(16) 0.32367(15) 0.40546(12) 0.0422(3) Uani d . 1 . .
C C26 0.97926(18) 0.24694(18) 0.46578(13) 0.0492(4) Uani d . 1 . .
H H26 1.0461 0.1693 0.4469 0.059 Uiso calc R 1 . .
C C27 0.9748(2) 0.2854(2) 0.55454(15) 0.0661(5) Uani d . 1 . .
H H27 1.0402 0.2343 0.5944 0.079 Uiso calc R 1 . .
C C28 0.8755(3) 0.3978(3) 0.58435(17) 0.0789(6) Uani d . 1 . .
H H28 0.8729 0.4227 0.6444 0.095 Uiso calc R 1 . .
C C29 0.7807(3) 0.4726(3) 0.5259(2) 0.0965(9) Uani d . 1 . .
H H29 0.7122 0.5484 0.5467 0.116 Uiso calc R 1 . .
C C30 0.7848(3) 0.4378(2) 0.43626(18) 0.0789(7) Uani d . 1 . .
H H30 0.7203 0.4910 0.3961 0.095 Uiso calc R 1 . .

loop_
_atom_site_aniso_label
_atom_site_aniso_U_11
_atom_site_aniso_U_22
_atom_site_aniso_U_33
_atom_site_aniso_U_12
_atom_site_aniso_U_13
_atom_site_aniso_U_23
P1 0.0331(2) 0.0310(2) 0.0361(2) -0.00411(15) -0.01189(14) -0.00373(14)
O1 0.0660(8) 0.0580(8) 0.0472(7) -0.0097(7) -0.0169(6) 0.0087(6)
O2 0.0576(8) 0.0871(10) 0.0400(6) 0.0074(7) -0.0074(6) -0.0113(6)
O3 0.0386(6) 0.0697(8) 0.0637(8) -0.0056(6) -0.0192(5) -0.0055(6)
O4 0.0423(6) 0.0612(8) 0.0795(9) -0.0201(6) -0.0157(6) -0.0060(6)
O5 0.0722(8) 0.0435(6) 0.0633(7) 0.0130(6) -0.0303(6) -0.0223(6)
O6 0.0543(6) 0.0410(6) 0.0410(6) -0.0028(5) -0.0215(5) -0.0068(4)
O7 0.0622(7) 0.0400(6) 0.0618(7) -0.0175(6) -0.0285(6) 0.0100(5)
O8 0.0456(6) 0.0440(6) 0.0573(7) -0.0155(5) -0.0196(5) 0.0015(5)
C1 0.0332(7) 0.0361(7) 0.0372(7) -0.0083(6) -0.0099(5) -0.0031(6)
C2 0.0346(7) 0.0391(7) 0.0380(7) -0.0039(6) -0.0117(6) -0.0077(6)
C3 0.0379(7) 0.0347(7) 0.0356(7) -0.0014(6) -0.0139(6) -0.0093(6)
C4 0.0395(7) 0.0309(7) 0.0404(7) -0.0051(6) -0.0144(6) -0.0026(5)
C5 0.0428(8) 0.0503(9) 0.0406(8) -0.0146(7) -0.0097(6) -0.0017(7)
C6 0.0901(19) 0.162(3) 0.0423(11) 0.0193(19) -0.0018(11) -0.0134(15)
C7 0.0366(7) 0.0540(9) 0.0395(7) -0.0072(7) -0.0096(6) -0.0133(7)
C8 0.0564(12) 0.0940(17) 0.1114(19) -0.0385(12) -0.0180(12) -0.0192(15)
C9 0.0412(8) 0.0369(7) 0.0422(8) -0.0004(6) -0.0156(6) -0.0099(6)
C10 0.0837(14) 0.0527(10) 0.0630(11) -0.0071(10) -0.0465(11) 0.0017(9)
C11 0.0455(8) 0.0315(7) 0.0417(7) -0.0076(6) -0.0149(6) -0.0054(6)
C12 0.0531(10) 0.0639(11) 0.0758(13) -0.0278(9) -0.0145(9) -0.0047(10)
C13 0.0370(7) 0.0365(7) 0.0516(8) -0.0076(6) -0.0147(6) -0.0077(6)
C14 0.0590(10) 0.0472(9) 0.0503(9) -0.0108(8) -0.0158(8) -0.0129(7)
C15 0.0774(13) 0.0631(12) 0.0621(11) -0.0089(10) -0.0212(10) -0.0260(9)
C16 0.0861(15) 0.0580(12) 0.0943(17) -0.0055(11) -0.0352(13) -0.0363(12)
C17 0.0990(17) 0.0417(10) 0.1046(19) -0.0212(11) -0.0300(14) -0.0160(11)
C18 0.0737(12) 0.0437(9) 0.0665(11) -0.0186(9) -0.0187(10) -0.0042(8)
C19 0.0345(7) 0.0354(7) 0.0441(7) -0.0036(6) -0.0146(6) -0.0075(6)
C20 0.0491(9) 0.0397(8) 0.0572(10) -0.0055(7) -0.0166(8) -0.0014(7)
C21 0.0596(11) 0.0380(9) 0.0876(14) 0.0051(8) -0.0289(11) -0.0087(9)
C22 0.0480(10) 0.0590(11) 0.0890(15) 0.0070(9) -0.0155(10) -0.0343(11)
C23 0.0475(9) 0.0654(11) 0.0585(10) -0.0068(8) -0.0037(8) -0.0272(9)
C24 0.0459(8) 0.0445(8) 0.0433(8) -0.0083(7) -0.0120(7) -0.0099(7)
C25 0.0444(8) 0.0421(8) 0.0414(7) -0.0109(7) -0.0132(6) -0.0085(6)
C26 0.0490(9) 0.0516(9) 0.0455(8) -0.0133(8) -0.0167(7) -0.0026(7)
C27 0.0751(13) 0.0788(14) 0.0506(10) -0.0234(11) -0.0307(9) -0.0029(9)
C28 0.1066(18) 0.0837(15) 0.0560(11) -0.0224(14) -0.0288(12) -0.0244(11)
C29 0.116(2) 0.0873(17) 0.0825(16) 0.0170(16) -0.0434(15) -0.0498(14)
C30 0.0877(15) 0.0693(13) 0.0761(14) 0.0194(12) -0.0430(12) -0.0377(11)

loop_
_atom_type_symbol
_atom_type_description
_atom_type_scat_dispersion_real
_atom_type_scat_dispersion_imag
_atom_type_scat_source
C C 0.0181 0.0091 'International Tables Vol C Tables 4.2.6.8 and 6.1.1.4'
H H 0.0000 0.0000 'International Tables Vol C Tables 4.2.6.8 and 6.1.1.4'
O O 0.0492 0.0322 'International Tables Vol C Tables 4.2.6.8 and 6.1.1.4'
P P 0.2955 0.4335 'International Tables Vol C Tables 4.2.6.8 and 6.1.1.4'

loop_
_geom_angle_atom_site_label_1
_geom_angle_atom_site_label_2
_geom_angle_atom_site_label_3
_geom_angle_site_symmetry_1
_geom_angle_site_symmetry_3
_geom_angle
_geom_angle_publ_flag
C4 P1 C19 . . 118.31(8) ?
C4 P1 C25 . . 111.01(8) ?
C19 P1 C25 . . 110.45(8) ?
C4 P1 C1 . . 95.25(8) ?
C19 P1 C1 . . 110.67(8) ?
C25 P1 C1 . . 110.13(8) ?
C5 O2 C6 . . 116.29(17) ?
C7 O4 C8 . . 116.36(17) ?
C9 O6 C10 . . 115.99(13) ?
C11 O8 C12 . . 116.43(14) ?
C2 C1 C5 . . 115.65(13) ?
C2 C1 C13 . . 109.52(12) ?
C5 C1 C13 . . 113.31(13) ?
C2 C1 P1 . . 101.49(10) ?
C5 C1 P1 . . 105.46(10) ?
C13 C1 P1 . . 110.62(10) ?
C3 C2 C7 . . 123.29(14) ?
C3 C2 C1 . . 114.70(13) ?
C7 C2 C1 . . 121.52(14) ?
C2 C3 C4 . . 118.33(14) ?
C2 C3 C9 . . 121.37(14) ?
C4 C3 C9 . . 120.26(14) ?
C3 C4 C11 . . 125.85(14) ?
C3 C4 P1 . . 108.19(12) ?
C11 C4 P1 . . 125.44(12) ?
O1 C5 O2 . . 124.05(16) ?
O1 C5 C1 . . 123.65(15) ?
O2 C5 C1 . . 112.10(14) ?
O2 C6 H6A . . 109.5 ?
O2 C6 H6B . . 109.5 ?
H6A C6 H6B . . 109.5 ?
O2 C6 H6C . . 109.5 ?
H6A C6 H6C . . 109.5 ?
H6B C6 H6C . . 109.5 ?
O3 C7 O4 . . 122.88(15) ?
O3 C7 C2 . . 125.66(17) ?
O4 C7 C2 . . 111.46(14) ?
O4 C8 H8A . . 109.5 ?
O4 C8 H8B . . 109.5 ?
H8A C8 H8B . . 109.5 ?
O4 C8 H8C . . 109.5 ?
H8A C8 H8C . . 109.5 ?
H8B C8 H8C . . 109.5 ?
O5 C9 O6 . . 125.55(14) ?
O5 C9 C3 . . 123.73(14) ?
O6 C9 C3 . . 110.72(12) ?
O6 C10 H10A . . 109.5 ?
O6 C10 H10B . . 109.5 ?
H10A C10 H10B . . 109.5 ?
O6 C10 H10C . . 109.5 ?
H10A C10 H10C . . 109.5 ?
H10B C10 H10C . . 109.5 ?
O7 C11 O8 . . 122.87(14) ?
O7 C11 C4 . . 126.20(15) ?
O8 C11 C4 . . 110.93(13) ?
O8 C12 H12A . . 109.5 ?
O8 C12 H12B . . 109.5 ?
H12A C12 H12B . . 109.5 ?
O8 C12 H12C . . 109.5 ?
H12A C12 H12C . . 109.5 ?
H12B C12 H12C . . 109.5 ?
C18 C13 C14 . . 118.39(16) ?
C18 C13 C1 . . 124.08(16) ?
C14 C13 C1 . . 117.46(14) ?
C13 C14 C15 . . 121.17(18) ?
C13 C14 H14 . . 119.4 ?
C15 C14 H14 . . 119.4 ?
C16 C15 C14 . . 120.0(2) ?
C16 C15 H15 . . 120.0 ?
C14 C15 H15 . . 120.0 ?
C17 C16 C15 . . 119.67(19) ?
C17 C16 H16 . . 120.2 ?
C15 C16 H16 . . 120.2 ?
C16 C17 C18 . . 120.8(2) ?
C16 C17 H17 . . 119.6 ?
C18 C17 H17 . . 119.6 ?
C13 C18 C17 . . 120.0(2) ?
C13 C18 H18 . . 120.0 ?
C17 C18 H18 . . 120.0 ?
C24 C19 C20 . . 119.92(15) ?
C24 C19 P1 . . 120.09(12) ?
C20 C19 P1 . . 119.89(13) ?
C21 C20 C19 . . 119.24(18) ?
C21 C20 H20 . . 120.4 ?
C19 C20 H20 . . 120.4 ?
C22 C21 C20 . . 120.56(18) ?
C22 C21 H21 . . 119.7 ?
C20 C21 H21 . . 119.7 ?
C23 C22 C21 . . 120.22(17) ?
C23 C22 H22 . . 119.9 ?
C21 C22 H22 . . 119.9 ?
C22 C23 C24 . . 120.53(18) ?
C22 C23 H23 . . 119.7 ?
C24 C23 H23 . . 119.7 ?
C23 C24 C19 . . 119.47(16) ?
C23 C24 H24 . . 120.3 ?
C19 C24 H24 . . 120.3 ?
C26 C25 C30 . . 118.85(16) ?
C26 C25 P1 . . 124.91(13) ?
C30 C25 P1 . . 116.24(13) ?
C25 C26 C27 . . 119.85(18) ?
C25 C26 H26 . . 120.1 ?
C27 C26 H26 . . 120.1 ?
C28 C27 C26 . . 120.73(19) ?
C28 C27 H27 . . 119.6 ?
C26 C27 H27 . . 119.6 ?
C29 C28 C27 . . 119.59(19) ?
C29 C28 H28 . . 120.2 ?
C27 C28 H28 . . 120.2 ?
C28 C29 C30 . . 120.7(2) ?
C28 C29 H29 . . 119.6 ?
C30 C29 H29 . . 119.6 ?
C29 C30 C25 . . 120.2(2) ?
C29 C30 H30 . . 119.9 ?
C25 C30 H30 . . 119.9 ?

loop_
_geom_bond_atom_site_label_1
_geom_bond_atom_site_label_2
_geom_bond_site_symmetry_2
_geom_bond_distance
_geom_bond_publ_flag
P1 C4 . 1.7342(17) ?
P1 C19 . 1.7872(19) ?
P1 C25 . 1.8001(16) ?
P1 C1 . 1.8921(17) ?
O1 C5 . 1.201(2) ?
O2 C5 . 1.314(2) ?
O2 C6 . 1.453(3) ?
O3 C7 . 1.204(2) ?
O4 C7 . 1.347(2) ?
O4 C8 . 1.426(2) ?
O5 C9 . 1.192(2) ?
O6 C9 . 1.3220(19) ?
O6 C10 . 1.440(2) ?
O7 C11 . 1.2078(19) ?
O8 C11 . 1.357(2) ?
O8 C12 . 1.436(2) ?
C1 C2 . 1.521(2) ?
C1 C5 . 1.526(2) ?
C1 C13 . 1.543(2) ?
C2 C3 . 1.367(2) ?
C2 C7 . 1.448(2) ?
C3 C4 . 1.420(2) ?
C3 C9 . 1.503(2) ?
C4 C11 . 1.429(2) ?
C6 H6A . 0.9600 ?
C6 H6B . 0.9600 ?
C6 H6C . 0.9600 ?
C8 H8A . 0.9600 ?
C8 H8B . 0.9600 ?
C8 H8C . 0.9600 ?
C10 H10A . 0.9600 ?
C10 H10B . 0.9600 ?
C10 H10C . 0.9600 ?
C12 H12A . 0.9600 ?
C12 H12B . 0.9600 ?
C12 H12C . 0.9600 ?
C13 C18 . 1.379(2) ?
C13 C14 . 1.383(2) ?
C14 C15 . 1.384(3) ?
C14 H14 . 0.9300 ?
C15 C16 . 1.367(3) ?
C15 H15 . 0.9300 ?
C16 C17 . 1.365(4) ?
C16 H16 . 0.9300 ?
C17 C18 . 1.395(3) ?
C17 H17 . 0.9300 ?
C18 H18 . 0.9300 ?
C19 C24 . 1.384(2) ?
C19 C20 . 1.395(2) ?
C20 C21 . 1.384(3) ?
C20 H20 . 0.9300 ?
C21 C22 . 1.369(3) ?
C21 H21 . 0.9300 ?
C22 C23 . 1.369(3) ?
C22 H22 . 0.9300 ?
C23 C24 . 1.385(3) ?
C23 H23 . 0.9300 ?
C24 H24 . 0.9300 ?
C25 C26 . 1.375(2) ?
C25 C30 . 1.386(3) ?
C26 C27 . 1.382(3) ?
C26 H26 . 0.9300 ?
C27 C28 . 1.366(3) ?
C27 H27 . 0.9300 ?
C28 C29 . 1.355(4) ?
C28 H28 . 0.9300 ?
C29 C30 . 1.374(3) ?
C29 H29 . 0.9300 ?
C30 H30 . 0.9300 ?

loop_
_geom_torsion_atom_site_label_1
_geom_torsion_atom_site_label_2
_geom_torsion_atom_site_label_3
_geom_torsion_atom_site_label_4
_geom_torsion_site_symmetry_1
_geom_torsion_site_symmetry_2
_geom_torsion_site_symmetry_3
_geom_torsion_site_symmetry_4
_geom_torsion
_geom_torsion_publ_flag
C4 P1 C1 C2 . . . . -12.94(10) ?
C19 P1 C1 C2 . . . . -135.88(10) ?
C25 P1 C1 C2 . . . . 101.72(11) ?
C4 P1 C1 C5 . . . . -133.91(11) ?
C19 P1 C1 C5 . . . . 103.16(11) ?
C25 P1 C1 C5 . . . . -19.25(12) ?
C4 P1 C1 C13 . . . . 103.22(11) ?
C19 P1 C1 C13 . . . . -19.72(12) ?
C25 P1 C1 C13 . . . . -142.12(11) ?
C5 C1 C2 C3 . . . . 124.77(14) ?
C13 C1 C2 C3 . . . . -105.73(14) ?
P1 C1 C2 C3 . . . . 11.24(14) ?
C5 C1 C2 C7 . . . . -63.05(18) ?
C13 C1 C2 C7 . . . . 66.44(17) ?
P1 C1 C2 C7 . . . . -176.59(11) ?
C7 C2 C3 C4 . . . . -175.57(13) ?
C1 C2 C3 C4 . . . . -3.56(19) ?
C7 C2 C3 C9 . . . . 6.7(2) ?
C1 C2 C3 C9 . . . . 178.76(12) ?
C2 C3 C4 C11 . . . . -179.26(14) ?
C9 C3 C4 C11 . . . . -1.5(2) ?
C2 C3 C4 P1 . . . . -7.20(16) ?
C9 C3 C4 P1 . . . . 170.51(10) ?
C19 P1 C4 C3 . . . . 128.76(11) ?
C25 P1 C4 C3 . . . . -102.04(12) ?
C1 P1 C4 C3 . . . . 11.88(11) ?
C19 P1 C4 C11 . . . . -59.14(15) ?
C25 P1 C4 C11 . . . . 70.06(15) ?
C1 P1 C4 C11 . . . . -176.01(13) ?
C6 O2 C5 O1 . . . . 0.0(3) ?
C6 O2 C5 C1 . . . . -175.0(2) ?
C2 C1 C5 O1 . . . . 176.41(15) ?
C13 C1 C5 O1 . . . . 48.8(2) ?
P1 C1 C5 O1 . . . . -72.36(19) ?
C2 C1 C5 O2 . . . . -8.5(2) ?
C13 C1 C5 O2 . . . . -136.16(15) ?
P1 C1 C5 O2 . . . . 102.70(15) ?
C8 O4 C7 O3 . . . . 1.7(3) ?
C8 O4 C7 C2 . . . . -178.33(17) ?
C3 C2 C7 O3 . . . . -9.5(2) ?
C1 C2 C7 O3 . . . . 179.04(15) ?
C3 C2 C7 O4 . . . . 170.58(14) ?
C1 C2 C7 O4 . . . . -0.9(2) ?
C10 O6 C9 O5 . . . . -6.5(3) ?
C10 O6 C9 C3 . . . . 173.85(15) ?
C2 C3 C9 O5 . . . . 94.9(2) ?
C4 C3 C9 O5 . . . . -82.8(2) ?
C2 C3 C9 O6 . . . . -85.44(17) ?
C4 C3 C9 O6 . . . . 96.92(17) ?
C12 O8 C11 O7 . . . . -8.6(2) ?
C12 O8 C11 C4 . . . . 171.39(14) ?
C3 C4 C11 O7 . . . . -13.6(3) ?
P1 C4 C11 O7 . . . . 175.67(13) ?
C3 C4 C11 O8 . . . . 166.45(13) ?
P1 C4 C11 O8 . . . . -4.29(19) ?
C2 C1 C13 C18 . . . . -129.20(17) ?
C5 C1 C13 C18 . . . . 1.6(2) ?
P1 C1 C13 C18 . . . . 119.74(16) ?
C2 C1 C13 C14 . . . . 47.76(18) ?
C5 C1 C13 C14 . . . . 178.51(14) ?
P1 C1 C13 C14 . . . . -63.30(17) ?
C18 C13 C14 C15 . . . . -0.6(3) ?
C1 C13 C14 C15 . . . . -177.72(17) ?
C13 C14 C15 C16 . . . . 0.8(3) ?
C14 C15 C16 C17 . . . . -0.5(4) ?
C15 C16 C17 C18 . . . . -0.1(4) ?
C14 C13 C18 C17 . . . . 0.0(3) ?
C1 C13 C18 C17 . . . . 176.93(18) ?
C16 C17 C18 C13 . . . . 0.4(4) ?
C4 P1 C19 C24 . . . . 9.56(15) ?
C25 P1 C19 C24 . . . . -119.90(13) ?
C1 P1 C19 C24 . . . . 117.88(13) ?
C4 P1 C19 C20 . . . . -166.72(12) ?
C25 P1 C19 C20 . . . . 63.82(15) ?
C1 P1 C19 C20 . . . . -58.40(15) ?
C24 C19 C20 C21 . . . . 2.1(3) ?
P1 C19 C20 C21 . . . . 178.33(14) ?
C19 C20 C21 C22 . . . . 0.0(3) ?
C20 C21 C22 C23 . . . . -1.5(3) ?
C21 C22 C23 C24 . . . . 0.9(3) ?
C22 C23 C24 C19 . . . . 1.2(3) ?
C20 C19 C24 C23 . . . . -2.7(2) ?
P1 C19 C24 C23 . . . . -178.96(13) ?
C4 P1 C25 C26 . . . . -149.65(14) ?
C19 P1 C25 C26 . . . . -16.38(17) ?
C1 P1 C25 C26 . . . . 106.15(16) ?
C4 P1 C25 C30 . . . . 30.89(19) ?
C19 P1 C25 C30 . . . . 164.16(17) ?
C1 P1 C25 C30 . . . . -73.31(19) ?
C30 C25 C26 C27 . . . . -0.9(3) ?
P1 C25 C26 C27 . . . . 179.64(15) ?
C25 C26 C27 C28 . . . . 1.3(3) ?
C26 C27 C28 C29 . . . . -0.3(4) ?
C27 C28 C29 C30 . . . . -0.9(5) ?
C28 C29 C30 C25 . . . . 1.3(5) ?
C26 C25 C30 C29 . . . . -0.4(4) ?
P1 C25 C30 C29 . . . . 179.1(2) ?

loop_
_cod_related_entry_id
_cod_related_entry_database
_cod_related_entry_code
1 ChemSpider 10448945
